data_4104163
loop_
_publ_author_name
'Harald Wagner'
'Judith Baumgartner'
'Thomas M\"uller'
'Christoph Marschner'

_publ_section_title
;
 Shuttling Germanium Atoms into Branched Polysilanes
;
_journal_name_full 'Journal of the American Chemical Society'
_journal_page_first 5022
_journal_page_last 5023
_journal_paper_doi 10.1021/ja809270m
_journal_volume 131
_journal_year 2009
_chemical_formula_sum 'C22 H66 Ge2 Si8'
_chemical_formula_weight 700.65
_chemical_name_systematic
;
 ?
;
_space_group_IT_number 2
_symmetry_cell_setting triclinic
_symmetry_space_group_name_Hall '-P 1'
_symmetry_space_group_name_H-M 'P -1'
_atom_sites_solution_hydrogens geom
_atom_sites_solution_primary direct
_atom_sites_solution_secondary difmap
_audit_creation_method SHELXL-97
_cell_angle_alpha 103.20(3)
_cell_angle_beta 91.95(3)
_cell_angle_gamma 114.33(3)
_cell_formula_units_Z 1
_cell_length_a 9.1381(18)
_cell_length_b 9.1761(18)
_cell_length_c 13.632(3)
_cell_measurement_reflns_used 3504
_cell_measurement_temperature 100(2)
_cell_measurement_theta_max 52.546
_cell_measurement_theta_min 4.911
_cell_volume 1003.4(5)
_computing_cell_refinement 'Bruker XSCANS'
_computing_data_collection 'Bruker XSCANS'
_computing_data_reduction 'Bruker SHELXTL'
_computing_molecular_graphics 'Bruker SHELXTL'
_computing_publication_material 'Bruker SHELXTL'
_computing_structure_refinement 'SHELXL-97 (Sheldrick, 1997)'
_computing_structure_solution 'SHELXS-97 (Sheldrick, 1990)'
_diffrn_ambient_temperature 100(2)
_diffrn_measured_fraction_theta_full 0.974
_diffrn_measured_fraction_theta_max 0.974
_diffrn_measurement_device_type 'SMART APEX'
_diffrn_measurement_method '\w scans'
_diffrn_radiation_monochromator graphite
_diffrn_radiation_source 'fine-focus sealed tube'
_diffrn_radiation_type MoK\a
_diffrn_radiation_wavelength 0.71073
_diffrn_reflns_av_R_equivalents 0.0273
_diffrn_reflns_av_sigmaI/netI 0.0487
_diffrn_reflns_limit_h_max 11
_diffrn_reflns_limit_h_min -11
_diffrn_reflns_limit_k_max 11
_diffrn_reflns_limit_k_min -11
_diffrn_reflns_limit_l_max 16
_diffrn_reflns_limit_l_min -17
_diffrn_reflns_number 7916
_diffrn_reflns_theta_full 26.37
_diffrn_reflns_theta_max 26.37
_diffrn_reflns_theta_min 1.55
_exptl_absorpt_coefficient_mu 1.747
_exptl_absorpt_correction_T_max 0.6791
_exptl_absorpt_correction_T_min 0.5273
_exptl_absorpt_correction_type multi-scan
_exptl_absorpt_process_details SADABS
_exptl_crystal_colour colorless
_exptl_crystal_density_diffrn 1.160
_exptl_crystal_density_method 'not measured'
_exptl_crystal_description blocks
_exptl_crystal_F_000 374
_exptl_crystal_size_max 0.42
_exptl_crystal_size_mid 0.34
_exptl_crystal_size_min 0.24
_refine_diff_density_max 1.063
_refine_diff_density_min -0.496
_refine_diff_density_rms 0.110
_refine_ls_extinction_method none
_refine_ls_goodness_of_fit_ref 0.937
_refine_ls_hydrogen_treatment constr
_refine_ls_matrix_type full
_refine_ls_number_parameters 156
_refine_ls_number_reflns 4009
_refine_ls_number_restraints 0
_refine_ls_restrained_S_all 0.937
_refine_ls_R_factor_all 0.0528
_refine_ls_R_factor_gt 0.0439
_refine_ls_shift/su_max 0.051
_refine_ls_shift/su_mean 0.001
_refine_ls_structure_factor_coef Fsqd
_refine_ls_weighting_details 'calc w=1/[\s^2^(Fo^2^)+(0.0298P)^2^+7.1485P] where P=(Fo^2^+2Fc^2^)/3'
_refine_ls_weighting_scheme calc
_refine_ls_wR_factor_gt 0.1157
_refine_ls_wR_factor_ref 0.1191
_reflns_number_gt 3375
_reflns_number_total 4009
_reflns_threshold_expression >2sigma(I)
_cod_data_source_file ja809270m_si_001_1.cif
_cod_data_source_block 6_271j
_cod_original_cell_volume 1003.4(4)
_cod_original_sg_symbol_H-M P-1
_cod_database_code 4104163

loop_
_symmetry_equiv_pos_as_xyz
'x, y, z'
'-x, -y, -z'

loop_
_atom_site_label
_atom_site_type_symbol
_atom_site_fract_x
_atom_site_fract_y
_atom_site_fract_z
_atom_site_U_iso_or_equiv
_atom_site_adp_type
_atom_site_occupancy
_atom_site_symmetry_multiplicity
_atom_site_calc_flag
_atom_site_refinement_flags
Ge1 Ge 0.69739(5) 0.15527(5) 0.21854(3) 0.01514(13) Uani 1 1 d .
Si1 Si 0.52379(14) -0.05050(14) 0.06898(9) 0.0182(3) Uani 1 1 d .
Si2 Si 0.92653(14) 0.37657(15) 0.18666(9) 0.0186(3) Uani 1 1 d .
Si3 Si 0.79598(15) 0.01580(15) 0.31324(9) 0.0202(3) Uani 1 1 d .
Si4 Si 0.55018(14) 0.26831(15) 0.32820(9) 0.0190(3) Uani 1 1 d .
C1 C 0.3252(5) -0.1663(6) 0.1142(4) 0.0257(10) Uani 1 1 d .
H1A H 0.2525 -0.2601 0.0581 0.039 Uiso 1 1 calc R
H1B H 0.2745 -0.0913 0.1368 0.039 Uiso 1 1 calc R
H1C H 0.3460 -0.2074 0.1709 0.039 Uiso 1 1 calc R
C2 C 0.6146(6) -0.2006(6) 0.0233(4) 0.0282(10) Uani 1 1 d .
H2A H 0.6333 -0.2442 0.0794 0.042 Uiso 1 1 calc R
H2B H 0.7180 -0.1431 -0.0002 0.042 Uiso 1 1 calc R
H2C H 0.5398 -0.2923 -0.0330 0.042 Uiso 1 1 calc R
C3 C 0.8616(6) 0.5252(6) 0.1454(4) 0.0269(10) Uani 1 1 d .
H12A H 0.9544 0.6099 0.1259 0.040 Uiso 1 1 calc R
H12B H 0.8214 0.5786 0.2018 0.040 Uiso 1 1 calc R
H12C H 0.7750 0.4646 0.0871 0.040 Uiso 1 1 calc R
C4 C 1.0776(5) 0.4968(6) 0.3053(4) 0.0291(10) Uani 1 1 d .
H11A H 1.1150 0.4232 0.3290 0.044 Uiso 1 1 calc R
H11B H 1.0264 0.5423 0.3582 0.044 Uiso 1 1 calc R
H11C H 1.1704 0.5878 0.2906 0.044 Uiso 1 1 calc R
C5 C 1.0326(6) 0.2935(6) 0.0892(4) 0.0278(10) Uani 1 1 d .
H13A H 0.9565 0.2276 0.0263 0.042 Uiso 1 1 calc R
H13B H 1.0724 0.2234 0.1153 0.042 Uiso 1 1 calc R
H13C H 1.1244 0.3861 0.0752 0.042 Uiso 1 1 calc R
C6 C 0.8765(6) 0.1450(6) 0.4488(4) 0.0284(10) Uani 1 1 d .
H7A H 0.9272 0.0922 0.4844 0.043 Uiso 1 1 calc R
H7B H 0.7870 0.1539 0.4833 0.043 Uiso 1 1 calc R
H7C H 0.9573 0.2561 0.4493 0.043 Uiso 1 1 calc R
C7 C 0.9670(6) -0.0203(6) 0.2562(4) 0.0301(11) Uani 1 1 d .
H5A H 1.0612 0.0865 0.2647 0.045 Uiso 1 1 calc R
H5B H 0.9323 -0.0770 0.1835 0.045 Uiso 1 1 calc R
H5C H 0.9966 -0.0891 0.2907 0.045 Uiso 1 1 calc R
C8 C 0.6299(6) -0.1899(6) 0.3158(4) 0.0287(10) Uani 1 1 d .
H6A H 0.5898 -0.2615 0.2461 0.043 Uiso 1 1 calc R
H6B H 0.5407 -0.1724 0.3461 0.043 Uiso 1 1 calc R
H6C H 0.6726 -0.2428 0.3564 0.043 Uiso 1 1 calc R
C9 C 0.4157(6) 0.1127(6) 0.3930(4) 0.0306(11) Uani 1 1 d .
H8A H 0.3491 0.1579 0.4325 0.046 Uiso 1 1 calc R
H8B H 0.4829 0.0888 0.4387 0.046 Uiso 1 1 calc R
H8C H 0.3450 0.0101 0.3417 0.046 Uiso 1 1 calc R
C10 C 0.4207(6) 0.3347(6) 0.2573(4) 0.0250(10) Uani 1 1 d .
H10A H 0.3375 0.2375 0.2077 0.038 Uiso 1 1 calc R
H10B H 0.4883 0.4140 0.2216 0.038 Uiso 1 1 calc R
H10C H 0.3682 0.3873 0.3053 0.038 Uiso 1 1 calc R
C11 C 0.6961(6) 0.4552(6) 0.4296(4) 0.0285(10) Uani 1 1 d .
H9A H 0.7616 0.5419 0.3978 0.043 Uiso 1 1 calc R
H9B H 0.7675 0.4241 0.4667 0.043 Uiso 1 1 calc R
H9C H 0.6353 0.4970 0.4770 0.043 Uiso 1 1 calc R

loop_
_atom_site_aniso_label
_atom_site_aniso_U_11
_atom_site_aniso_U_22
_atom_site_aniso_U_33
_atom_site_aniso_U_23
_atom_site_aniso_U_13
_atom_site_aniso_U_12
Ge1 0.0139(2) 0.0154(2) 0.0159(2) 0.00392(16) 0.00179(16) 0.00629(17)
Si1 0.0171(6) 0.0186(6) 0.0163(6) 0.0037(5) 0.0011(4) 0.0060(5)
Si2 0.0152(6) 0.0191(6) 0.0197(6) 0.0059(5) 0.0022(4) 0.0052(5)
Si3 0.0208(6) 0.0186(6) 0.0220(6) 0.0067(5) 0.0006(5) 0.0089(5)
Si4 0.0176(6) 0.0238(6) 0.0171(6) 0.0049(5) 0.0031(5) 0.0105(5)
C1 0.019(2) 0.028(2) 0.024(2) 0.0093(19) 0.0007(18) 0.0033(19)
C2 0.034(3) 0.027(2) 0.025(2) 0.0022(19) 0.003(2) 0.017(2)
C3 0.028(2) 0.021(2) 0.031(3) 0.0117(19) 0.005(2) 0.008(2)
C4 0.018(2) 0.029(3) 0.032(3) 0.007(2) 0.0007(19) 0.003(2)
C5 0.021(2) 0.038(3) 0.024(2) 0.011(2) 0.0067(18) 0.011(2)
C6 0.031(3) 0.025(2) 0.024(2) 0.0011(19) -0.007(2) 0.011(2)
C7 0.025(2) 0.029(3) 0.042(3) 0.010(2) 0.002(2) 0.018(2)
C8 0.029(3) 0.026(2) 0.029(3) 0.012(2) 0.002(2) 0.008(2)
C9 0.030(3) 0.037(3) 0.027(3) 0.016(2) 0.011(2) 0.013(2)
C10 0.023(2) 0.030(2) 0.026(2) 0.0041(19) 0.0023(18) 0.017(2)
C11 0.025(2) 0.031(3) 0.026(2) -0.003(2) -0.0011(19) 0.015(2)

loop_
_atom_type_symbol
_atom_type_description
_atom_type_scat_dispersion_real
_atom_type_scat_dispersion_imag
_atom_type_scat_source
C C 0.0033 0.0016 'International Tables Vol C Tables 4.2.6.8 and 6.1.1.4'
H H 0.0000 0.0000 'International Tables Vol C Tables 4.2.6.8 and 6.1.1.4'
Ge Ge 0.1547 1.8001 'International Tables Vol C Tables 4.2.6.8 and 6.1.1.4'
Si Si 0.0817 0.0704 'International Tables Vol C Tables 4.2.6.8 and 6.1.1.4'

loop_
_geom_angle_atom_site_label_1
_geom_angle_atom_site_label_2
_geom_angle_atom_site_label_3
_geom_angle
_geom_angle_site_symmetry_1
_geom_angle_site_symmetry_3
Si2 Ge1 Si4 108.97(5) . .
Si2 Ge1 Si3 107.64(5) . .
Si4 Ge1 Si3 105.82(5) . .
Si2 Ge1 Si1 115.16(5) . .
Si4 Ge1 Si1 111.72(5) . .
Si3 Ge1 Si1 107.01(5) . .
C2 Si1 C1 108.0(2) . .
C2 Si1 Si1 108.80(17) . 2_655
C1 Si1 Si1 110.07(16) . 2_655
C2 Si1 Ge1 108.13(16) . .
C1 Si1 Ge1 105.28(15) . .
Si1 Si1 Ge1 116.24(8) 2_655 .
C4 Si2 C5 107.1(2) . .
C4 Si2 C3 107.0(2) . .
C5 Si2 C3 111.5(2) . .
C4 Si2 Ge1 110.85(16) . .
C5 Si2 Ge1 110.40(16) . .
C3 Si2 Ge1 109.87(15) . .
C7 Si3 C6 107.6(2) . .
C7 Si3 C8 108.8(2) . .
C6 Si3 C8 108.0(2) . .
C7 Si3 Ge1 110.77(16) . .
C6 Si3 Ge1 110.51(16) . .
C8 Si3 Ge1 111.13(16) . .
C10 Si4 C9 108.3(2) . .
C10 Si4 C11 107.9(2) . .
C9 Si4 C11 108.0(2) . .
C10 Si4 Ge1 111.84(15) . .
C9 Si4 Ge1 110.98(17) . .
C11 Si4 Ge1 109.70(16) . .

loop_
_geom_bond_atom_site_label_1
_geom_bond_atom_site_label_2
_geom_bond_distance
_geom_bond_site_symmetry_2
Ge1 Si2 2.3787(16) .
Ge1 Si4 2.3872(14) .
Ge1 Si3 2.3961(14) .
Ge1 Si1 2.4067(18) .
Si1 C2 1.886(5) .
Si1 C1 1.894(5) .
Si1 Si1 2.379(2) 2_655
Si2 C4 1.875(5) .
Si2 C5 1.876(5) .
Si2 C3 1.877(5) .
Si3 C7 1.884(5) .
Si3 C6 1.885(5) .
Si3 C8 1.882(5) .
Si4 C10 1.868(5) .
Si4 C9 1.880(5) .
Si4 C11 1.881(5) .

loop_
_geom_torsion_atom_site_label_1
_geom_torsion_atom_site_label_2
_geom_torsion_atom_site_label_3
_geom_torsion_atom_site_label_4
_geom_torsion
_geom_torsion_site_symmetry_4
Si2 Ge1 Si1 C2 82.43(17) .
Si4 Ge1 Si1 C2 -152.56(17) .
Si3 Ge1 Si1 C2 -37.16(17) .
Si2 Ge1 Si1 C1 -162.29(16) .
Si4 Ge1 Si1 C1 -37.28(17) .
Si3 Ge1 Si1 C1 78.11(17) .
Si2 Ge1 Si1 Si1 -40.20(10) 2_655
Si4 Ge1 Si1 Si1 84.81(9) 2_655
Si3 Ge1 Si1 Si1 -159.80(8) 2_655
Si4 Ge1 Si2 C4 67.90(18) .
Si3 Ge1 Si2 C4 -46.42(18) .
Si1 Ge1 Si2 C4 -165.67(18) .
Si4 Ge1 Si2 C5 -173.63(16) .
Si3 Ge1 Si2 C5 72.04(17) .
Si1 Ge1 Si2 C5 -47.20(17) .
Si4 Ge1 Si2 C3 -50.21(18) .
Si3 Ge1 Si2 C3 -164.54(17) .
Si1 Ge1 Si2 C3 76.21(18) .
Si2 Ge1 Si3 C7 -45.39(18) .
Si4 Ge1 Si3 C7 -161.79(18) .
Si1 Ge1 Si3 C7 78.94(18) .
Si2 Ge1 Si3 C6 73.72(18) .
Si4 Ge1 Si3 C6 -42.69(18) .
Si1 Ge1 Si3 C6 -161.96(18) .
Si2 Ge1 Si3 C8 -166.42(18) .
Si4 Ge1 Si3 C8 77.17(18) .
Si1 Ge1 Si3 C8 -42.10(18) .
Si2 Ge1 Si4 C10 79.06(18) .
Si3 Ge1 Si4 C10 -165.44(17) .
Si1 Ge1 Si4 C10 -49.32(18) .
Si2 Ge1 Si4 C9 -159.93(18) .
Si3 Ge1 Si4 C9 -44.43(18) .
Si1 Ge1 Si4 C9 71.69(18) .
Si2 Ge1 Si4 C11 -40.67(18) .
Si3 Ge1 Si4 C11 74.83(18) .
Si1 Ge1 Si4 C11 -169.06(18) .
